data_4089369
loop_
_publ_author_name
'Dible, Benjamin R.'
'Cowley, Ryan E.'
'Holland, Patrick L.'

_publ_section_title
;
 Remote Substitution onN-Heterocyclic Carbenes Heightens the Catalytic
 Reactivity of Their Palladium Complexes
;
_journal_issue 19
_journal_name_full Organometallics
_journal_page_first 5123
_journal_paper_doi 10.1021/om200349y
_journal_volume 30
_journal_year 2011
_chemical_formula_moiety 'C18 H18 Cl2 Pd2'
_chemical_formula_sum 'C18 H18 Cl2 Pd2'
_chemical_formula_weight 518.02
_chemical_name_common HOLRC37
_space_group_IT_number 14
_space_group_name_Hall '-P 2yn'
_space_group_name_H-M_alt 'P 1 21/n 1'
_symmetry_cell_setting monoclinic
_symmetry_space_group_name_H-M 'P 1 21/n 1'
_atom_sites_solution_hydrogens geom
_atom_sites_solution_primary direct
_atom_sites_solution_secondary difmap
_audit_creation_method SHELXL-97
_cell_angle_alpha 90.00
_cell_angle_beta 90.461(2)
_cell_angle_gamma 90.00
_cell_formula_units_Z 4
_cell_length_a 10.1545(12)
_cell_length_b 10.4375(12)
_cell_length_c 16.605(2)
_cell_measurement_reflns_used 4078
_cell_measurement_temperature 100.0(1)
_cell_measurement_theta_max 33.42
_cell_measurement_theta_min 2.34
_cell_volume 1759.9(4)
_computing_cell_refinement 'SAINT (Bruker, 2008)'
_computing_data_collection 'APEX2 (Bruker, 2009)'
_computing_data_reduction 'SAINT (Bruker, 2008)'
_computing_molecular_graphics 'SHELXTL (Sheldrick, 2008)'
_computing_publication_material 'SHELXTL (Sheldrick, 2008)'
_computing_structure_refinement 'SHELXL-97 (Sheldrick, 2008)'
_computing_structure_solution 'SIR97 (Altomare et al., 1999)'
_diffrn_ambient_temperature 100.0(1)
_diffrn_measured_fraction_theta_full 1.000
_diffrn_measured_fraction_theta_max 1.000
_diffrn_measurement_device_type 'Bruker SMART APEX II CCD Platform'
_diffrn_measurement_method 'area detector, \w scans per \f'
_diffrn_radiation_monochromator graphite
_diffrn_radiation_source 'fine-focus sealed tube'
_diffrn_radiation_type MoK\a
_diffrn_radiation_wavelength 0.71073
_diffrn_reflns_av_R_equivalents 0.0706
_diffrn_reflns_av_sigmaI/netI 0.0538
_diffrn_reflns_limit_h_max 15
_diffrn_reflns_limit_h_min -15
_diffrn_reflns_limit_k_max 16
_diffrn_reflns_limit_k_min -16
_diffrn_reflns_limit_l_max 25
_diffrn_reflns_limit_l_min -25
_diffrn_reflns_number 33599
_diffrn_reflns_theta_full 33.14
_diffrn_reflns_theta_max 33.14
_diffrn_reflns_theta_min 2.30
_exptl_absorpt_coefficient_mu 2.340
_exptl_absorpt_correction_T_max 0.9122
_exptl_absorpt_correction_T_min 0.6519
_exptl_absorpt_correction_type multi-scan
_exptl_absorpt_process_details 'SADABS (Sheldrick, 2008)'
_exptl_crystal_colour yellow
_exptl_crystal_density_diffrn 1.955
_exptl_crystal_density_method 'not measured'
_exptl_crystal_description rod
_exptl_crystal_F_000 1008
_exptl_crystal_size_max 0.20
_exptl_crystal_size_mid 0.08
_exptl_crystal_size_min 0.04
_refine_diff_density_max 0.798
_refine_diff_density_min -0.710
_refine_diff_density_rms 0.138
_refine_ls_extinction_method none
_refine_ls_goodness_of_fit_ref 1.020
_refine_ls_hydrogen_treatment constr
_refine_ls_matrix_type full
_refine_ls_number_parameters 239
_refine_ls_number_reflns 6705
_refine_ls_number_restraints 19
_refine_ls_restrained_S_all 1.019
_refine_ls_R_factor_all 0.0804
_refine_ls_R_factor_gt 0.0426
_refine_ls_shift/su_max 0.001
_refine_ls_shift/su_mean 0.000
_refine_ls_structure_factor_coef Fsqd
_refine_ls_weighting_details 'calc w=1/[\s^2^(Fo^2^)+(0.0311P)^2^+0.8910P] where P=(Fo^2^+2Fc^2^)/3'
_refine_ls_weighting_scheme calc
_refine_ls_wR_factor_gt 0.0748
_refine_ls_wR_factor_ref 0.0856
_reflns_number_gt 4444
_reflns_number_total 6705
_reflns_threshold_expression >2sigma(I)
_cod_data_source_file om200349y_si_001.cif
_cod_data_source_block holrc37
_cod_database_code 4089369

loop_
_symmetry_equiv_pos_as_xyz
'x, y, z'
'-x+1/2, y+1/2, -z+1/2'
'-x, -y, -z'
'x-1/2, -y-1/2, z-1/2'

loop_
_atom_site_label
_atom_site_type_symbol
_atom_site_fract_x
_atom_site_fract_y
_atom_site_fract_z
_atom_site_U_iso_or_equiv
_atom_site_adp_type
_atom_site_occupancy
_atom_site_symmetry_multiplicity
_atom_site_calc_flag
_atom_site_refinement_flags
_atom_site_disorder_assembly
_atom_site_disorder_group
Pd1 Pd 0.13447(3) 0.96749(3) 0.592101(15) 0.02732(7) Uani 1 1 d . . .
Pd2 Pd 0.34354(3) 0.90207(3) 0.444818(17) 0.03411(8) Uani 1 1 d . . .
Cl1 Cl 0.25170(10) 0.77853(8) 0.55376(5) 0.0391(2) Uani 1 1 d . A .
Cl2 Cl 0.29439(10) 1.09092(9) 0.51996(6) 0.0421(2) Uani 1 1 d . A .
C11 C -0.0349(4) 0.8949(4) 0.6488(2) 0.0419(9) Uani 1 1 d . . .
H11A H -0.1151 0.8867 0.6149 0.050 Uiso 1 1 calc R . .
H11B H -0.0214 0.8223 0.6863 0.050 Uiso 1 1 calc R . .
C21 C -0.0069(4) 1.0170(4) 0.6790(2) 0.0383(8) Uani 1 1 d . . .
H21A H 0.0188 1.0296 0.7367 0.046 Uiso 1 1 calc R . .
C31 C 0.0027(3) 1.1182(4) 0.6230(2) 0.0330(8) Uani 1 1 d . . .
H31A H -0.0753 1.1227 0.5859 0.040 Uiso 1 1 calc R . .
C41 C 0.0604(3) 1.2452(3) 0.6392(2) 0.0295(7) Uani 1 1 d . . .
C51 C 0.0642(3) 1.3328(4) 0.5769(2) 0.0338(8) Uani 1 1 d . . .
H51A H 0.0287 1.3097 0.5258 0.041 Uiso 1 1 calc R . .
C61 C 0.1185(4) 1.4530(4) 0.5872(2) 0.0381(8) Uani 1 1 d . . .
H61A H 0.1213 1.5115 0.5434 0.046 Uiso 1 1 calc R . .
C71 C 0.1685(4) 1.4878(4) 0.6615(2) 0.0386(8) Uani 1 1 d . . .
H71A H 0.2041 1.5711 0.6694 0.046 Uiso 1 1 calc R . .
C81 C 0.1667(4) 1.4012(4) 0.7245(2) 0.0386(8) Uani 1 1 d . . .
H81A H 0.2028 1.4246 0.7754 0.046 Uiso 1 1 calc R . .
C91 C 0.1128(3) 1.2809(4) 0.7139(2) 0.0351(8) Uani 1 1 d . . .
H91A H 0.1113 1.2222 0.7576 0.042 Uiso 1 1 calc R . .
C12 C 0.4374(14) 0.9708(12) 0.3394(13) 0.047(2) Uani 0.471(5) 1 d PD A 1
H12A H 0.3926 1.0412 0.3100 0.056 Uiso 0.471(5) 1 calc PR A 1
H12B H 0.5343 0.9804 0.3421 0.056 Uiso 0.471(5) 1 calc PR A 1
C22 C 0.3889(10) 0.8467(10) 0.3262(8) 0.040(2) Uani 0.471(5) 1 d PD A 1
H22A H 0.3180 0.8296 0.2854 0.048 Uiso 0.471(5) 1 calc PR A 1
C32 C 0.4414(8) 0.7492(7) 0.3729(5) 0.0367(11) Uani 0.471(5) 1 d PD A 1
H32A H 0.5397 0.7520 0.3767 0.044 Uiso 0.471(5) 1 calc PR A 1
C42 C 0.388(2) 0.6176(9) 0.3747(11) 0.0333(15) Uani 0.471(5) 1 d PD A 1
C52 C 0.2623(17) 0.5886(14) 0.352(2) 0.037(2) Uani 0.471(5) 1 d PD A 1
H52A H 0.2051 0.6542 0.3333 0.045 Uiso 0.471(5) 1 calc PR A 1
C62 C 0.2179(9) 0.4635(11) 0.3571(6) 0.043(2) Uani 0.471(5) 1 d PD A 1
H62A H 0.1287 0.4441 0.3446 0.051 Uiso 0.471(5) 1 calc PR A 1
C72 C 0.3048(11) 0.3649(9) 0.3806(5) 0.0333(15) Uani 0.471(5) 1 d PD A 1
H72A H 0.2758 0.2785 0.3832 0.040 Uiso 0.471(5) 1 calc PR A 1
C82 C 0.4365(15) 0.3976(15) 0.4004(18) 0.038(2) Uani 0.471(5) 1 d PD A 1
H82A H 0.4972 0.3321 0.4148 0.045 Uiso 0.471(5) 1 calc PR A 1
C92 C 0.4763(9) 0.5197(10) 0.3990(5) 0.032(2) Uani 0.471(5) 1 d PD A 1
H92A H 0.5640 0.5408 0.4143 0.039 Uiso 0.471(5) 1 calc PR A 1
C12' C 0.3991(14) 0.9954(10) 0.3408(11) 0.047(2) Uani 0.529(5) 1 d PD A 5
H12C H 0.3275 1.0205 0.3032 0.056 Uiso 0.529(5) 1 calc PR A 5
H12D H 0.4693 1.0608 0.3464 0.056 Uiso 0.529(5) 1 calc PR A 5
C22' C 0.4403(9) 0.8661(9) 0.3381(7) 0.040(2) Uani 0.529(5) 1 d PD A 5
H22B H 0.5359 0.8431 0.3377 0.048 Uiso 0.529(5) 1 calc PR A 5
C32' C 0.3439(7) 0.7724(7) 0.3462(4) 0.0367(11) Uani 0.529(5) 1 d PD A 5
H32B H 0.2675 0.7856 0.3087 0.044 Uiso 0.529(5) 1 calc PR A 5
C42' C 0.3696(17) 0.6360(8) 0.3630(9) 0.0333(15) Uani 0.529(5) 1 d PD A 5
C52' C 0.4890(8) 0.5906(8) 0.3880(4) 0.0352(17) Uani 0.529(5) 1 d PD A 5
H52B H 0.5611 0.6477 0.3948 0.042 Uiso 0.529(5) 1 calc PR A 5
C62' C 0.5048(10) 0.4625(9) 0.4035(5) 0.041(2) Uani 0.529(5) 1 d PD A 5
H62B H 0.5899 0.4326 0.4185 0.050 Uiso 0.529(5) 1 calc PR A 5
C72' C 0.4028(12) 0.3742(14) 0.3984(16) 0.038(2) Uani 0.529(5) 1 d PD A 5
H72B H 0.4151 0.2864 0.4115 0.045 Uiso 0.529(5) 1 calc PR A 5
C82' C 0.2785(12) 0.4229(9) 0.3722(7) 0.055(3) Uani 0.529(5) 1 d PD A 5
H82B H 0.2066 0.3657 0.3648 0.066 Uiso 0.529(5) 1 calc PR A 5
C92' C 0.2612(15) 0.5498(11) 0.3576(17) 0.037(2) Uani 0.529(5) 1 d PD A 5
H92B H 0.1763 0.5812 0.3436 0.045 Uiso 0.529(5) 1 calc PR A 5

loop_
_atom_site_aniso_label
_atom_site_aniso_U_11
_atom_site_aniso_U_22
_atom_site_aniso_U_33
_atom_site_aniso_U_23
_atom_site_aniso_U_13
_atom_site_aniso_U_12
Pd1 0.03247(13) 0.02771(12) 0.02176(11) 0.00163(10) -0.00049(9) -0.00149(11)
Pd2 0.04116(16) 0.03206(14) 0.02920(14) -0.00135(11) 0.00599(11) -0.00188(13)
Cl1 0.0565(6) 0.0278(4) 0.0331(4) 0.0014(3) 0.0084(4) 0.0039(4)
Cl2 0.0453(5) 0.0286(4) 0.0525(6) -0.0028(4) 0.0176(4) -0.0041(4)
C11 0.043(2) 0.042(2) 0.042(2) 0.0066(18) 0.0082(17) -0.0110(18)
C21 0.0365(18) 0.045(2) 0.0333(18) 0.0074(17) 0.0055(15) -0.0042(17)
C31 0.0257(16) 0.043(2) 0.0303(17) 0.0041(15) -0.0014(14) 0.0040(15)
C41 0.0269(16) 0.0336(18) 0.0281(16) -0.0014(14) 0.0039(13) 0.0046(14)
C51 0.0363(18) 0.039(2) 0.0257(17) -0.0017(15) -0.0029(14) 0.0036(16)
C61 0.049(2) 0.0322(19) 0.0334(19) 0.0061(15) -0.0007(17) 0.0062(17)
C71 0.0379(19) 0.038(2) 0.040(2) -0.0063(16) -0.0001(16) -0.0029(17)
C81 0.0343(18) 0.055(2) 0.0267(17) -0.0046(17) -0.0024(15) -0.0034(18)
C91 0.0330(18) 0.046(2) 0.0261(17) 0.0080(15) 0.0014(14) 0.0025(17)
C12 0.060(7) 0.039(4) 0.042(3) 0.002(4) 0.036(5) 0.014(4)
C22 0.042(6) 0.042(4) 0.037(4) -0.001(3) 0.018(5) -0.002(4)
C32 0.038(3) 0.040(3) 0.032(3) -0.003(2) 0.005(2) 0.005(2)
C42 0.043(4) 0.036(3) 0.022(3) -0.005(2) 0.007(2) 0.004(3)
C52 0.038(2) 0.036(8) 0.039(4) 0.000(8) 0.005(2) 0.000(5)
C62 0.032(5) 0.052(7) 0.044(5) -0.007(5) 0.003(4) 0.004(5)
C72 0.043(4) 0.036(3) 0.022(3) -0.005(2) 0.007(2) 0.004(3)
C82 0.048(7) 0.030(5) 0.035(3) 0.000(5) 0.009(7) -0.007(4)
C92 0.035(5) 0.035(6) 0.027(4) -0.016(5) -0.002(3) -0.001(5)
C12' 0.060(7) 0.039(4) 0.042(3) 0.002(4) 0.036(5) 0.014(4)
C22' 0.042(6) 0.042(4) 0.037(4) -0.001(3) 0.018(5) -0.002(4)
C32' 0.038(3) 0.040(3) 0.032(3) -0.003(2) 0.005(2) 0.005(2)
C42' 0.043(4) 0.036(3) 0.022(3) -0.005(2) 0.007(2) 0.004(3)
C52' 0.045(4) 0.035(4) 0.026(3) -0.009(3) 0.002(3) 0.005(4)
C62' 0.067(7) 0.029(4) 0.029(4) -0.001(4) 0.015(4) 0.009(5)
C72' 0.048(7) 0.030(5) 0.035(3) 0.000(5) 0.009(7) -0.007(4)
C82' 0.060(7) 0.038(6) 0.067(7) -0.021(6) 0.026(6) -0.016(6)
C92' 0.038(2) 0.036(8) 0.039(4) 0.000(8) 0.005(2) 0.000(5)

loop_
_atom_type_symbol
_atom_type_description
_atom_type_scat_dispersion_real
_atom_type_scat_dispersion_imag
_atom_type_scat_source
C C 0.0033 0.0016 'International Tables Vol C Tables 4.2.6.8 and 6.1.1.4'
H H 0.0000 0.0000 'International Tables Vol C Tables 4.2.6.8 and 6.1.1.4'
Cl Cl 0.1484 0.1585 'International Tables Vol C Tables 4.2.6.8 and 6.1.1.4'
Pd Pd -0.9988 1.0072 'International Tables Vol C Tables 4.2.6.8 and 6.1.1.4'

loop_
_geom_angle_atom_site_label_1
_geom_angle_atom_site_label_2
_geom_angle_atom_site_label_3
_geom_angle
C21 Pd1 C11 38.70(15)
C21 Pd1 C31 38.88(14)
C11 Pd1 C31 68.98(15)
C21 Pd1 Cl1 136.66(11)
C11 Pd1 Cl1 103.43(12)
C31 Pd1 Cl1 170.93(10)
C21 Pd1 Cl2 132.63(11)
C11 Pd1 Cl2 166.72(12)
C31 Pd1 Cl2 98.79(10)
Cl1 Pd1 Cl2 88.26(3)
C12' Pd2 C22' 40.0(3)
C12' Pd2 C22 44.3(5)
C22' Pd2 C22 16.3(3)
C12' Pd2 C32' 69.7(4)
C22' Pd2 C32' 38.7(3)
C22 Pd2 C32' 26.2(3)
C12' Pd2 C12 12.7(6)
C22' Pd2 C12 30.2(4)
C22 Pd2 C12 38.7(4)
C32' Pd2 C12 64.9(5)
C12' Pd2 C32 76.4(3)
C22' Pd2 C32 36.4(3)
C22 Pd2 C32 37.1(3)
C32' Pd2 C32 29.4(3)
C12 Pd2 C32 66.2(3)
C12' Pd2 Cl2 96.2(3)
C22' Pd2 Cl2 134.5(3)
C22 Pd2 Cl2 139.7(3)
C32' Pd2 Cl2 158.5(2)
C12 Pd2 Cl2 104.4(3)
C32 Pd2 Cl2 165.0(2)
C12' Pd2 Cl1 171.1(5)
C22' Pd2 Cl1 137.2(3)
C22 Pd2 Cl1 130.0(3)
C32' Pd2 Cl1 103.9(2)
C12 Pd2 Cl1 167.4(3)
C32 Pd2 Cl1 101.3(2)
Cl2 Pd2 Cl1 88.04(3)
Pd1 Cl1 Pd2 87.43(3)
Pd2 Cl2 Pd1 87.87(3)
C21 C11 Pd1 70.6(2)
C21 C11 H11A 116.6
Pd1 C11 H11A 116.6
C21 C11 H11B 116.6
Pd1 C11 H11B 116.6
H11A C11 H11B 113.6
C11 C21 C31 117.5(4)
C11 C21 Pd1 70.7(2)
C31 C21 Pd1 71.4(2)
C11 C21 H21A 120.9
C31 C21 H21A 120.9
Pd1 C21 H21A 120.9
C21 C31 C41 125.7(3)
C21 C31 Pd1 69.7(2)
C41 C31 Pd1 117.3(2)
C21 C31 H31A 112.5
C41 C31 H31A 112.5
Pd1 C31 H31A 112.5
C51 C41 C91 118.4(3)
C51 C41 C31 118.1(3)
C91 C41 C31 123.4(3)
C61 C51 C41 121.4(3)
C61 C51 H51A 119.3
C41 C51 H51A 119.3
C71 C61 C51 119.6(4)
C71 C61 H61A 120.2
C51 C61 H61A 120.2
C61 C71 C81 119.8(4)
C61 C71 H71A 120.1
C81 C71 H71A 120.1
C91 C81 C71 120.4(3)
C91 C81 H81A 119.8
C71 C81 H81A 119.8
C81 C91 C41 120.3(3)
C81 C91 H91A 119.9
C41 C91 H91A 119.9
C22 C12 Pd2 70.0(9)
C22 C12 H12A 116.6
Pd2 C12 H12A 116.6
C22 C12 H12B 116.6
Pd2 C12 H12B 116.6
H12A C12 H12B 113.6
C32 C22 C12 117.2(12)
C32 C22 Pd2 76.3(7)
C12 C22 Pd2 71.3(9)
C32 C22 H22A 121.4
C12 C22 H22A 121.4
Pd2 C22 H22A 121.4
C22 C32 C42 123.6(9)
C22 C32 Pd2 66.6(6)
C42 C32 Pd2 119.2(10)
C22 C32 H32A 113.2
C42 C32 H32A 113.2
Pd2 C32 H32A 113.2
C52 C42 C92 120.5(10)
C52 C42 C32 123.1(12)
C92 C42 C32 116.3(13)
C42 C52 C62 120.0(12)
C42 C52 H52A 120.0
C62 C52 H52A 120.0
C52 C62 C72 120.1(10)
C52 C62 H62A 120.0
C72 C62 H62A 120.0
C62 C72 C82 118.4(11)
C62 C72 H72A 120.8
C82 C72 H72A 120.8
C92 C82 C72 120.7(14)
C92 C82 H82A 119.6
C72 C82 H82A 119.6
C82 C92 C42 120.1(12)
C82 C92 H92A 120.0
C42 C92 H92A 120.0
C22' C12' Pd2 70.1(8)
C22' C12' H12C 116.6
Pd2 C12' H12C 116.6
C22' C12' H12D 116.6
Pd2 C12' H12D 116.6
H12C C12' H12D 113.6
C32' C22' C12' 117.3(10)
C32' C22' Pd2 72.8(5)
C12' C22' Pd2 69.9(8)
C32' C22' H22B 121.1
C12' C22' H22B 121.1
Pd2 C22' H22B 121.1
C22' C32' C42' 125.0(10)
C22' C32' Pd2 68.5(6)
C42' C32' Pd2 118.1(7)
C22' C32' H32B 112.7
C42' C32' H32B 112.7
Pd2 C32' H32B 112.7
C52' C42' C92' 118.9(9)
C52' C42' C32' 123.3(11)
C92' C42' C32' 117.6(12)
C42' C52' C62' 119.9(9)
C42' C52' H52B 120.0
C62' C52' H52B 120.0
C52' C62' C72' 123.3(11)
C52' C62' H62B 118.3
C72' C62' H62B 118.3
C62' C72' C82' 116.1(12)
C62' C72' H72B 121.9
C82' C72' H72B 121.9
C92' C82' C72' 121.0(11)
C92' C82' H82B 119.5
C72' C82' H82B 119.5
C82' C92' C42' 120.5(12)
C82' C92' H92B 119.8
C42' C92' H92B 119.8

loop_
_geom_bond_atom_site_label_1
_geom_bond_atom_site_label_2
_geom_bond_distance
Pd1 C21 2.108(4)
Pd1 C11 2.108(4)
Pd1 C31 2.131(4)
Pd1 Cl1 2.3926(10)
Pd1 Cl2 2.4006(10)
Pd2 C12' 2.066(16)
Pd2 C22' 2.068(12)
Pd2 C22 2.107(14)
Pd2 C32' 2.124(7)
Pd2 C12 2.125(17)
Pd2 C32 2.231(7)
Pd2 Cl2 2.3877(10)
Pd2 Cl1 2.4149(10)
C11 C21 1.397(6)
C11 H11A 0.9900
C11 H11B 0.9900
C21 C31 1.411(5)
C21 H21A 1.0000
C31 C41 1.473(5)
C31 H31A 1.0000
C41 C51 1.382(5)
C41 C91 1.396(5)
C51 C61 1.381(5)
C51 H51A 0.9500
C61 C71 1.379(5)
C61 H61A 0.9500
C71 C81 1.382(5)
C71 H71A 0.9500
C81 C91 1.380(5)
C81 H81A 0.9500
C91 H91A 0.9500
C12 C22 1.403(13)
C12 H12A 0.9900
C12 H12B 0.9900
C22 C32 1.384(12)
C22 H22A 1.0000
C32 C42 1.478(12)
C32 H32A 1.0000
C42 C52 1.36(2)
C42 C92 1.417(17)
C52 C62 1.384(13)
C52 H52A 0.9500
C62 C72 1.409(12)
C62 H62A 0.9500
C72 C82 1.415(12)
C72 H72A 0.9500
C82 C92 1.337(15)
C82 H82A 0.9500
C92 H92A 0.9500
C12' C22' 1.414(11)
C12' H12C 0.9900
C12' H12D 0.9900
C22' C32' 1.390(10)
C22' H22B 1.0000
C32' C42' 1.474(10)
C32' H32B 1.0000
C42' C52' 1.364(17)
C42' C92' 1.424(17)
C52' C62' 1.371(10)
C52' H52B 0.9500
C62' C72' 1.389(12)
C62' H62B 0.9500
C72' C82' 1.426(14)
C72' H72B 0.9500
C82' C92' 1.357(13)
C82' H82B 0.9500
C92' H92B 0.9500

loop_
_geom_torsion_atom_site_label_1
_geom_torsion_atom_site_label_2
_geom_torsion_atom_site_label_3
_geom_torsion_atom_site_label_4
_geom_torsion
C21 Pd1 Cl1 Pd2 175.68(16)
C11 Pd1 Cl1 Pd2 152.04(12)
Cl2 Pd1 Cl1 Pd2 -21.58(4)
C22' Pd2 Cl1 Pd1 -163.8(4)
C22 Pd2 Cl1 Pd1 -143.6(4)
C32' Pd2 Cl1 Pd1 -140.2(2)
C12 Pd2 Cl1 Pd1 -167(2)
C32 Pd2 Cl1 Pd1 -170.2(2)
Cl2 Pd2 Cl1 Pd1 21.70(4)
C12' Pd2 Cl2 Pd1 150.5(5)
C22' Pd2 Cl2 Pd1 163.6(4)
C22 Pd2 Cl2 Pd1 140.9(4)
C32' Pd2 Cl2 Pd1 103.1(5)
C12 Pd2 Cl2 Pd1 160.3(5)
C32 Pd2 Cl2 Pd1 -150.4(8)
Cl1 Pd2 Cl2 Pd1 -21.62(4)
C21 Pd1 Cl2 Pd2 -174.24(15)
C11 Pd1 Cl2 Pd2 -130.1(5)
C31 Pd1 Cl2 Pd2 -152.42(10)
Cl1 Pd1 Cl2 Pd2 21.83(4)
C31 Pd1 C11 C21 -31.3(2)
Cl1 Pd1 C11 C21 153.9(2)
Cl2 Pd1 C11 C21 -55.0(6)
Pd1 C11 C21 C31 55.7(3)
C31 Pd1 C21 C11 129.4(3)
Cl1 Pd1 C21 C11 -38.6(3)
Cl2 Pd1 C21 C11 165.2(2)
C11 Pd1 C21 C31 -129.4(3)
Cl1 Pd1 C21 C31 -167.95(16)
Cl2 Pd1 C21 C31 35.8(3)
C11 C21 C31 C41 -165.0(3)
Pd1 C21 C31 C41 -109.7(3)
C11 C21 C31 Pd1 -55.4(3)
C11 Pd1 C31 C21 31.2(2)
Cl2 Pd1 C31 C21 -154.2(2)
C21 Pd1 C31 C41 120.6(4)
C11 Pd1 C31 C41 151.7(3)
Cl2 Pd1 C31 C41 -33.6(3)
C21 C31 C41 C51 178.8(3)
Pd1 C31 C41 C51 95.1(3)
C21 C31 C41 C91 -0.3(6)
Pd1 C31 C41 C91 -84.0(4)
C91 C41 C51 C61 0.1(5)
C31 C41 C51 C61 -179.1(3)
C41 C51 C61 C71 -0.9(6)
C51 C61 C71 C81 1.5(6)
C61 C71 C81 C91 -1.3(6)
C71 C81 C91 C41 0.5(6)
C51 C41 C91 C81 0.1(5)
C31 C41 C91 C81 179.2(3)
C12' Pd2 C12 C22 -109(5)
C22' Pd2 C12 C22 24.8(8)
C32' Pd2 C12 C22 0.2(6)
C32 Pd2 C12 C22 32.5(6)
Cl2 Pd2 C12 C22 -159.9(7)
Cl1 Pd2 C12 C22 29(3)
Pd2 C12 C22 C32 -62.9(10)
C12' Pd2 C22 C32 142.7(10)
C22' Pd2 C22 C32 76.5(18)
C32' Pd2 C22 C32 -54.2(7)
C12 Pd2 C22 C32 125.4(10)
Cl2 Pd2 C22 C32 156.4(4)
Cl1 Pd2 C22 C32 -46.6(7)
C12' Pd2 C22 C12 17.2(12)
C22' Pd2 C22 C12 -48.9(16)
C32' Pd2 C22 C12 -179.7(13)
C32 Pd2 C22 C12 -125.4(10)
Cl2 Pd2 C22 C12 31.0(10)
Cl1 Pd2 C22 C12 -172.1(8)
C12 C22 C32 C42 170.8(13)
Pd2 C22 C32 C42 110.6(12)
C12 C22 C32 Pd2 60.2(11)
C12' Pd2 C32 C22 -25.8(8)
C22' Pd2 C32 C22 -27.4(6)
C32' Pd2 C32 C22 47.0(6)
C12 Pd2 C32 C22 -33.9(7)
Cl2 Pd2 C32 C22 -87.2(9)
Cl1 Pd2 C32 C22 145.4(5)
C12' Pd2 C32 C42 -142.6(10)
C22' Pd2 C32 C42 -144.1(11)
C22 Pd2 C32 C42 -116.7(10)
C32' Pd2 C32 C42 -69.7(9)
C12 Pd2 C32 C42 -150.6(11)
Cl2 Pd2 C32 C42 156.1(8)
Cl1 Pd2 C32 C42 28.7(8)
C22 C32 C42 C52 -21(3)
Pd2 C32 C42 C52 59(2)
C22 C32 C42 C92 156.6(12)
Pd2 C32 C42 C92 -123.4(13)
C92 C42 C52 C62 3(4)
C32 C42 C52 C62 -179(2)
C42 C52 C62 C72 -4(4)
C52 C62 C72 C82 1(3)
C62 C72 C82 C92 2(3)
C72 C82 C92 C42 -2(3)
C52 C42 C92 C82 0(3)
C32 C42 C92 C82 -178.4(17)
C22 Pd2 C12' C22' -23.5(6)
C32' Pd2 C12' C22' -31.4(7)
C12 Pd2 C12' C22' 34(4)
C32 Pd2 C12' C22' -1.4(7)
Cl2 Pd2 C12' C22' 165.4(7)
Pd2 C12' C22' C32' 57.1(10)
C12' Pd2 C22' C32' -128.7(11)
C22 Pd2 C22' C32' -32.4(15)
C12 Pd2 C22' C32' -142.8(13)
C32 Pd2 C22' C32' 49.0(5)
Cl2 Pd2 C22' C32' -149.3(4)
Cl1 Pd2 C22' C32' 38.5(7)
C22 Pd2 C22' C12' 96(2)
C32' Pd2 C22' C12' 128.7(11)
C12 Pd2 C22' C12' -14.2(17)
C32 Pd2 C22' C12' 177.7(11)
Cl2 Pd2 C22' C12' -20.6(10)
Cl1 Pd2 C22' C12' 167.2(8)
C12' C22' C32' C42' -165.6(13)
Pd2 C22' C32' C42' -110.0(10)
C12' C22' C32' Pd2 -55.6(12)
C12' Pd2 C32' C22' 32.3(7)
C22 Pd2 C32' C22' 19.8(9)
C12 Pd2 C32' C22' 19.6(7)
C32 Pd2 C32' C22' -65.9(7)
Cl2 Pd2 C32' C22' 83.7(8)
Cl1 Pd2 C32' C22' -154.2(5)
C12' Pd2 C32' C42' 151.6(10)
C22' Pd2 C32' C42' 119.2(11)
C22 Pd2 C32' C42' 139.1(13)
C12 Pd2 C32' C42' 138.9(11)
C32 Pd2 C32' C42' 53.4(10)
Cl2 Pd2 C32' C42' -157.1(8)
Cl1 Pd2 C32' C42' -34.9(9)
C22' C32' C42' C52' 13(2)
Pd2 C32' C42' C52' -68.9(17)
C22' C32' C42' C92' -170.8(16)
Pd2 C32' C42' C92' 106.9(16)
C92' C42' C52' C62' 3(2)
C32' C42' C52' C62' 179.1(11)
C42' C52' C62' C72' -3(2)
C52' C62' C72' C82' 3(3)
C62' C72' C82' C92' -3(3)
C72' C82' C92' C42' 4(3)
C52' C42' C92' C82' -4(3)
C32' C42' C92' C82' 179.9(17)
